data_4339851
loop_
_publ_author_name
'Bart, Suzanne C.'
'Lobkovsky, Emil'
'Bill, Eckhard'
'Wieghardt, Karl'
'Chirik, Paul J.'

_publ_section_title
;
 Neutral-ligand complexes of bis(imino)pyridine iron: synthesis,
 structure, and spectroscopy.
;
_journal_issue 17
_journal_name_full 'Inorganic chemistry'
_journal_page_first 7055
_journal_page_last 7063
_journal_paper_doi 10.1021/ic700869h
_journal_volume 46
_journal_year 2007
_chemical_formula_moiety 'C37 H51 Fe N5 S'
_chemical_formula_sum 'C74 H102 Fe2 N10 S2'
_chemical_formula_weight 1307.48
_chemical_name_systematic
; 
 ? 
;
_space_group_IT_number 14
_symmetry_cell_setting monoclinic
_symmetry_space_group_name_Hall '-P 2yn'
_symmetry_space_group_name_H-M 'P 1 21/n 1'
_atom_sites_solution_hydrogens mixed
_atom_sites_solution_primary direct
_atom_sites_solution_secondary difmap
_audit_creation_method SHELXL-97
_cell_angle_alpha 90.00
_cell_angle_beta 95.236(5)
_cell_angle_gamma 90.00
_cell_formula_units_Z 4
_cell_length_a 16.906(3)
_cell_length_b 12.3467(17)
_cell_length_c 36.396(5)
_cell_measurement_reflns_used 9854
_cell_measurement_temperature 173(2)
_cell_measurement_theta_max 26.86
_cell_measurement_theta_min 2.25
_cell_volume 7565(2)
_computing_cell_refinement 'Bruker SMART'
_computing_data_collection 'Bruker SMART'
_computing_data_reduction 'Bruker SAINT'
_computing_molecular_graphics 'Bruker SHELXTL'
_computing_publication_material 'Bruker SHELXTL'
_computing_structure_refinement 'SHELXL-97 (Sheldrick, 1997)'
_computing_structure_solution 'SHELXS-97 (Sheldrick, 1990)'
_diffrn_ambient_temperature 173(2)
_diffrn_measured_fraction_theta_full 0.985
_diffrn_measured_fraction_theta_max 0.985
_diffrn_measurement_device_type 'Bruker X8 APEX II diffractometer'
_diffrn_measurement_method 'phi and omega scans'
_diffrn_radiation_monochromator graphite
_diffrn_radiation_source 'fine-focus sealed tube'
_diffrn_radiation_type MoK\a
_diffrn_radiation_wavelength 0.71073
_diffrn_reflns_av_R_equivalents 0.0388
_diffrn_reflns_av_sigmaI/netI 0.0408
_diffrn_reflns_limit_h_max 19
_diffrn_reflns_limit_h_min -16
_diffrn_reflns_limit_k_max 14
_diffrn_reflns_limit_k_min -14
_diffrn_reflns_limit_l_max 42
_diffrn_reflns_limit_l_min -42
_diffrn_reflns_number 50419
_diffrn_reflns_theta_full 24.71
_diffrn_reflns_theta_max 24.71
_diffrn_reflns_theta_min 2.05
_exptl_absorpt_coefficient_mu 0.484
_exptl_absorpt_correction_T_max 0.9094
_exptl_absorpt_correction_T_min 0.8299
_exptl_absorpt_correction_type milti-scan
_exptl_crystal_colour black
_exptl_crystal_density_diffrn 1.148
_exptl_crystal_density_meas 0
_exptl_crystal_density_method 'not measured'
_exptl_crystal_description block
_exptl_crystal_F_000 2800
_exptl_crystal_size_max 0.40
_exptl_crystal_size_mid 0.25
_exptl_crystal_size_min 0.20
_refine_diff_density_max 0.463
_refine_diff_density_min -0.269
_refine_diff_density_rms 0.057
_refine_ls_extinction_method none
_refine_ls_goodness_of_fit_ref 1.071
_refine_ls_hydrogen_treatment mixed
_refine_ls_matrix_type full
_refine_ls_number_parameters 828
_refine_ls_number_reflns 12701
_refine_ls_number_restraints 0
_refine_ls_restrained_S_all 1.071
_refine_ls_R_factor_all 0.0629
_refine_ls_R_factor_gt 0.0434
_refine_ls_shift/su_max 0.011
_refine_ls_shift/su_mean 0.001
_refine_ls_structure_factor_coef Fsqd
_refine_ls_weighting_details 'calc w=1/[\s^2^(Fo^2^)+(0.0635P)^2^+1.0484P] where P=(Fo^2^+2Fc^2^)/3'
_refine_ls_weighting_scheme calc
_refine_ls_wR_factor_gt 0.1117
_refine_ls_wR_factor_ref 0.1184
_reflns_number_gt 9352
_reflns_number_total 12701
_reflns_threshold_expression >2sigma(I)
_cod_data_source_file ic700869h-file004.cif
_cod_data_source_block scb37
_cod_depositor_comments
;
The following automatic conversions were performed:

'_symmetry_cell_setting' value 'Monoclinic' changed to 'monoclinic'
according to
/usr/data/users/saulius/automatic-downloads/retrospective/ACS/lib/dictionaries/cif_core.dic
dictionary named 'cif_core.dic' version 2.4.2 from 2011-04-26.

Automatic conversion script
Id: cif_fix_values 2281 2013-09-26 08:29:07Z andrius 
;
_cod_original_cell_volume 7565.3(18)
_cod_original_sg_symbol_H-M P2(1)/n
_cod_database_code 4339851

loop_
_symmetry_equiv_pos_as_xyz
'x, y, z'
'-x+1/2, y+1/2, -z+1/2'
'-x, -y, -z'
'x-1/2, -y-1/2, z-1/2'

loop_
_atom_site_label
_atom_site_type_symbol
_atom_site_fract_x
_atom_site_fract_y
_atom_site_fract_z
_atom_site_U_iso_or_equiv
_atom_site_adp_type
_atom_site_occupancy
_atom_site_symmetry_multiplicity
_atom_site_calc_flag
_atom_site_refinement_flags
_atom_site_disorder_assembly
_atom_site_disorder_group
Fe1 Fe 0.012691(18) 0.86608(3) 0.129128(8) 0.02514(10) Uani 1 1 d . . .
S1 S -0.05561(4) 0.96050(5) 0.078682(16) 0.03340(16) Uani 1 1 d . A .
N1 N 0.03302(11) 0.73173(15) 0.10440(5) 0.0276(4) Uani 1 1 d . . .
N2 N -0.07538(11) 0.78879(16) 0.13958(5) 0.0293(5) Uani 1 1 d . . .
N3 N -0.02002(11) 0.95205(16) 0.16954(5) 0.0290(5) Uani 1 1 d . . .
N4 N 0.11214(12) 0.91855(16) 0.13144(5) 0.0315(5) Uani 1 1 d . . .
N5 N 0.17508(14) 0.9467(2) 0.13615(6) 0.0526(6) Uani 1 1 d . . .
C1 C -0.02795(17) 0.5559(2) 0.08016(8) 0.0513(7) Uani 1 1 d . . .
H1A H 0.0219 0.5492 0.0685 0.077 Uiso 1 1 calc R . .
H1B H -0.0727 0.5562 0.0611 0.077 Uiso 1 1 calc R . .
H1C H -0.0333 0.4946 0.0969 0.077 Uiso 1 1 calc R . .
C2 C -0.02749(14) 0.65991(19) 0.10164(6) 0.0334(6) Uani 1 1 d . . .
C3 C -0.09241(14) 0.6930(2) 0.12158(6) 0.0328(6) Uani 1 1 d . . .
C4 C -0.16556(15) 0.6430(2) 0.12508(7) 0.0432(7) Uani 1 1 d . . .
H4A H -0.1787 0.5769 0.1127 0.052 Uiso 1 1 calc R . .
C5 C -0.21826(16) 0.6911(3) 0.14678(8) 0.0500(8) Uani 1 1 d . . .
H5A H -0.2682 0.6575 0.1490 0.060 Uiso 1 1 calc R . .
C6 C -0.20050(15) 0.7873(2) 0.16553(7) 0.0453(7) Uani 1 1 d . . .
H6A H -0.2376 0.8194 0.1803 0.054 Uiso 1 1 calc R . .
C7 C -0.12715(14) 0.8354(2) 0.16213(6) 0.0346(6) Uani 1 1 d . . .
C8 C -0.09203(14) 0.9296(2) 0.17978(6) 0.0349(6) Uani 1 1 d . . .
C9 C -0.13397(16) 0.9948(3) 0.20712(7) 0.0514(8) Uani 1 1 d . . .
H9A H -0.1002 1.0556 0.2160 0.077 Uiso 1 1 calc R . .
H9B H -0.1448 0.9486 0.2280 0.077 Uiso 1 1 calc R . .
H9C H -0.1842 1.0225 0.1951 0.077 Uiso 1 1 calc R . .
C10 C -0.11612(18) 0.8656(3) 0.04891(9) 0.0486(7) Uani 1 1 d . . .
C11 C -0.2039(3) 0.8889(5) 0.05910(19) 0.0487(15) Uani 0.700(9) 1 d P A 1
H11A H -0.2431 0.8641 0.0390 0.058 Uiso 0.700(9) 1 calc PR A 1
H11B H -0.2140 0.8506 0.0821 0.058 Uiso 0.700(9) 1 calc PR A 1
C12 C -0.2099(2) 1.0100(5) 0.06424(12) 0.0496(16) Uani 0.700(9) 1 d P A 1
H12A H -0.2037 1.0492 0.0410 0.060 Uiso 0.700(9) 1 calc PR A 1
H12B H -0.2611 1.0304 0.0735 0.060 Uiso 0.700(9) 1 calc PR A 1
C11A C -0.1934(6) 0.9059(9) 0.0382(4) 0.040(3) Uani 0.300(9) 1 d P A 2
H11E H -0.2283 0.8503 0.0256 0.048 Uiso 0.300(9) 1 calc PR A 2
H11F H -0.1924 0.9712 0.0225 0.048 Uiso 0.300(9) 1 calc PR A 2
C12A C -0.2168(6) 0.9319(11) 0.0767(3) 0.035(3) Uani 0.300(9) 1 d P A 2
H12C H -0.2133 0.8670 0.0927 0.042 Uiso 0.300(9) 1 calc PR A 2
H12D H -0.2711 0.9623 0.0758 0.042 Uiso 0.300(9) 1 calc PR A 2
C13 C -0.14273(19) 1.0315(3) 0.09200(9) 0.0627(10) Uani 1 1 d . . .
C14 C 0.10799(14) 0.69955(19) 0.09154(6) 0.0299(5) Uani 1 1 d . . .
C15 C 0.16528(15) 0.65136(19) 0.11686(7) 0.0344(6) Uani 1 1 d . . .
C16 C 0.23878(16) 0.6249(2) 0.10488(8) 0.0448(7) Uani 1 1 d . . .
H16A H 0.2779 0.5916 0.1216 0.054 Uiso 1 1 calc R . .
C17 C 0.25601(17) 0.6460(2) 0.06918(8) 0.0497(8) Uani 1 1 d . . .
H17A H 0.3069 0.6288 0.0616 0.060 Uiso 1 1 calc R . .
C18 C 0.19949(16) 0.6919(2) 0.04479(8) 0.0481(7) Uani 1 1 d . . .
H18A H 0.2115 0.7050 0.0202 0.058 Uiso 1 1 calc R . .
C19 C 0.12481(15) 0.7199(2) 0.05499(7) 0.0375(6) Uani 1 1 d . . .
C20 C 0.14858(16) 0.6226(2) 0.15595(7) 0.0412(7) Uani 1 1 d . . .
H20A H 0.1061 0.6719 0.1636 0.049 Uiso 1 1 calc R . .
C21 C 0.2211(2) 0.6342(4) 0.18316(9) 0.0942(14) Uani 1 1 d . . .
H21A H 0.2413 0.7085 0.1824 0.141 Uiso 1 1 calc R . .
H21B H 0.2622 0.5836 0.1767 0.141 Uiso 1 1 calc R . .
H21C H 0.2068 0.6181 0.2081 0.141 Uiso 1 1 calc R . .
C22 C 0.1199(3) 0.5070(3) 0.15800(10) 0.0892(13) Uani 1 1 d . . .
H22A H 0.0722 0.4973 0.1409 0.134 Uiso 1 1 calc R . .
H22B H 0.1073 0.4912 0.1832 0.134 Uiso 1 1 calc R . .
H22C H 0.1616 0.4577 0.1512 0.134 Uiso 1 1 calc R . .
C23 C 0.06540(17) 0.7702(3) 0.02669(7) 0.0569(9) Uani 1 1 d . . .
H23A H 0.0135 0.7748 0.0378 0.068 Uiso 1 1 calc R . .
C24 C 0.0902(2) 0.8853(3) 0.01749(10) 0.0891(13) Uani 1 1 d . . .
H24A H 0.0981 0.9279 0.0402 0.134 Uiso 1 1 calc R . .
H24B H 0.0485 0.9188 0.0007 0.134 Uiso 1 1 calc R . .
H24C H 0.1399 0.8829 0.0056 0.134 Uiso 1 1 calc R . .
C25 C 0.0524(2) 0.7000(4) -0.00851(9) 0.1172(18) Uani 1 1 d . . .
H25A H 0.0361 0.6270 -0.0019 0.176 Uiso 1 1 calc R . .
H25B H 0.1020 0.6959 -0.0204 0.176 Uiso 1 1 calc R . .
H25C H 0.0109 0.7327 -0.0255 0.176 Uiso 1 1 calc R . .
C26 C 0.02912(14) 1.0293(2) 0.19156(6) 0.0309(6) Uani 1 1 d . . .
C27 C 0.03633(15) 1.1366(2) 0.18044(7) 0.0371(6) Uani 1 1 d . . .
C28 C 0.08540(16) 1.2060(2) 0.20245(7) 0.0444(7) Uani 1 1 d . . .
H28A H 0.0906 1.2793 0.1950 0.053 Uiso 1 1 calc R . .
C29 C 0.12634(17) 1.1713(3) 0.23453(8) 0.0519(8) Uani 1 1 d . . .
H29A H 0.1591 1.2199 0.2493 0.062 Uiso 1 1 calc R . .
C30 C 0.11927(17) 1.0651(2) 0.24495(7) 0.0504(7) Uani 1 1 d . . .
H30A H 0.1477 1.0410 0.2672 0.061 Uiso 1 1 calc R . .
C31 C 0.07187(16) 0.9916(2) 0.22407(7) 0.0395(6) Uani 1 1 d . . .
C32 C -0.00769(17) 1.1785(2) 0.14528(8) 0.0539(8) Uani 1 1 d . . .
H32A H -0.0417 1.1182 0.1344 0.065 Uiso 1 1 calc R . .
C33 C -0.0623(2) 1.2724(3) 0.15261(11) 0.0892(13) Uani 1 1 d . . .
H33A H -0.0985 1.2503 0.1708 0.134 Uiso 1 1 calc R . .
H33B H -0.0931 1.2932 0.1296 0.134 Uiso 1 1 calc R . .
H33C H -0.0304 1.3342 0.1622 0.134 Uiso 1 1 calc R . .
C34 C 0.0491(2) 1.2110(3) 0.11690(8) 0.0686(10) Uani 1 1 d . . .
H34A H 0.0836 1.1496 0.1123 0.103 Uiso 1 1 calc R . .
H34B H 0.0817 1.2723 0.1264 0.103 Uiso 1 1 calc R . .
H34C H 0.0185 1.2320 0.0938 0.103 Uiso 1 1 calc R . .
C35 C 0.06972(18) 0.8749(2) 0.23697(7) 0.0511(8) Uani 1 1 d . . .
H35A H 0.0391 0.8321 0.2172 0.061 Uiso 1 1 calc R . .
C36 C 0.0283(2) 0.8625(3) 0.27210(9) 0.0749(10) Uani 1 1 d . . .
H36A H -0.0255 0.8925 0.2682 0.112 Uiso 1 1 calc R . .
H36B H 0.0584 0.9015 0.2923 0.112 Uiso 1 1 calc R . .
H36C H 0.0253 0.7856 0.2785 0.112 Uiso 1 1 calc R . .
C37 C 0.1530(2) 0.8274(3) 0.24256(11) 0.0946(14) Uani 1 1 d . . .
H37A H 0.1790 0.8345 0.2197 0.142 Uiso 1 1 calc R . .
H37B H 0.1497 0.7506 0.2491 0.142 Uiso 1 1 calc R . .
H37C H 0.1838 0.8663 0.2625 0.142 Uiso 1 1 calc R . .
Fe1' Fe 0.510615(18) 0.09314(3) 0.133592(8) 0.02509(10) Uani 1 1 d . . .
S1' S 0.44182(4) 0.00779(5) 0.081369(16) 0.03177(16) Uani 1 1 d . . .
N1' N 0.52910(11) 0.23060(15) 0.11084(5) 0.0266(4) Uani 1 1 d . . .
N2' N 0.42232(11) 0.16714(16) 0.14597(5) 0.0277(4) Uani 1 1 d . . .
N3' N 0.48032(11) 0.00154(16) 0.17297(5) 0.0299(5) Uani 1 1 d . . .
N4' N 0.61027(12) 0.04199(16) 0.13377(5) 0.0321(5) Uani 1 1 d . . .
N5' N 0.67312(14) 0.0145(2) 0.13668(7) 0.0527(6) Uani 1 1 d . . .
C1' C 0.46835(17) 0.4095(2) 0.09066(8) 0.0506(7) Uani 1 1 d . . .
H1'A H 0.5180 0.4180 0.0790 0.076 Uiso 1 1 calc R . .
H1'B H 0.4636 0.4678 0.1086 0.076 Uiso 1 1 calc R . .
H1'C H 0.4233 0.4127 0.0717 0.076 Uiso 1 1 calc R . .
C2' C 0.46845(14) 0.30223(19) 0.10999(6) 0.0317(6) Uani 1 1 d . . .
C3' C 0.40444(14) 0.2656(2) 0.12981(6) 0.0306(6) Uani 1 1 d . . .
C4' C 0.33175(14) 0.3139(2) 0.13488(7) 0.0389(6) Uani 1 1 d . . .
H4'A H 0.3182 0.3822 0.1240 0.047 Uiso 1 1 calc R . .
C5' C 0.27942(15) 0.2609(2) 0.15609(7) 0.0447(7) Uani 1 1 d . . .
H5'A H 0.2295 0.2932 0.1593 0.054 Uiso 1 1 calc R . .
C6' C 0.29810(14) 0.1623(2) 0.17258(7) 0.0403(7) Uani 1 1 d . . .
H6'A H 0.2615 0.1269 0.1869 0.048 Uiso 1 1 calc R . .
C7' C 0.37173(14) 0.1155(2) 0.16791(6) 0.0332(6) Uani 1 1 d . . .
C8' C 0.40751(14) 0.0206(2) 0.18386(6) 0.0341(6) Uani 1 1 d . . .
C9' C 0.36701(16) -0.0508(2) 0.20999(8) 0.0519(8) Uani 1 1 d . . .
H9'A H 0.4020 -0.1115 0.2178 0.078 Uiso 1 1 calc R . .
H9'B H 0.3174 -0.0788 0.1975 0.078 Uiso 1 1 calc R . .
H9'C H 0.3553 -0.0086 0.2317 0.078 Uiso 1 1 calc R . .
C10' C 0.37610(15) 0.1071(2) 0.05641(7) 0.0398(6) Uani 1 1 d . . .
H10C H 0.3891 0.1813 0.0653 0.048 Uiso 1 1 calc R . .
H10D H 0.3821 0.1040 0.0296 0.048 Uiso 1 1 calc R . .
C11' C 0.29100(15) 0.0770(2) 0.06393(8) 0.0511(8) Uani 1 1 d . . .
H11C H 0.2775 0.1096 0.0874 0.061 Uiso 1 1 calc R . .
H11D H 0.2527 0.1036 0.0438 0.061 Uiso 1 1 calc R . .
C12' C 0.28810(15) -0.0440(2) 0.06614(7) 0.0475(7) Uani 1 1 d . . .
H12E H 0.2933 -0.0767 0.0417 0.057 Uiso 1 1 calc R . .
H12F H 0.2375 -0.0683 0.0751 0.057 Uiso 1 1 calc R . .
C13' C 0.35808(15) -0.0753(2) 0.09331(7) 0.0450(7) Uani 1 1 d . . .
H13A H 0.3704 -0.1533 0.0910 0.054 Uiso 1 1 calc R . .
H13B H 0.3460 -0.0606 0.1189 0.054 Uiso 1 1 calc R . .
C14' C 0.60338(14) 0.26560(19) 0.09817(6) 0.0310(6) Uani 1 1 d . . .
C15' C 0.65882(14) 0.31689(19) 0.12356(7) 0.0338(6) Uani 1 1 d . . .
C16' C 0.73189(16) 0.3469(2) 0.11187(8) 0.0456(7) Uani 1 1 d . . .
H16B H 0.7698 0.3820 0.1287 0.055 Uiso 1 1 calc R . .
C17' C 0.75026(17) 0.3268(3) 0.07647(9) 0.0552(8) Uani 1 1 d . . .
H17B H 0.8004 0.3478 0.0690 0.066 Uiso 1 1 calc R . .
C18' C 0.69580(17) 0.2764(3) 0.05217(8) 0.0541(8) Uani 1 1 d . . .
H18B H 0.7092 0.2621 0.0279 0.065 Uiso 1 1 calc R . .
C19' C 0.62144(15) 0.2455(2) 0.06184(7) 0.0407(6) Uani 1 1 d . . .
C20' C 0.64237(16) 0.3399(2) 0.16304(7) 0.0419(7) Uani 1 1 d . . .
H20B H 0.5920 0.3022 0.1679 0.050 Uiso 1 1 calc R . .
C21' C 0.7081(3) 0.2976(5) 0.18996(9) 0.133(2) Uani 1 1 d . . .
H21D H 0.6957 0.3133 0.2152 0.200 Uiso 1 1 calc R . .
H21E H 0.7582 0.3329 0.1854 0.200 Uiso 1 1 calc R . .
H21F H 0.7132 0.2192 0.1868 0.200 Uiso 1 1 calc R . .
C22' C 0.6323(3) 0.4572(3) 0.17000(11) 0.1101(17) Uani 1 1 d . . .
H22D H 0.5903 0.4863 0.1524 0.165 Uiso 1 1 calc R . .
H22E H 0.6823 0.4951 0.1670 0.165 Uiso 1 1 calc R . .
H22F H 0.6177 0.4679 0.1952 0.165 Uiso 1 1 calc R . .
C23' C 0.56449(16) 0.1887(3) 0.03374(7) 0.0543(8) Uani 1 1 d . . .
H23B H 0.5125 0.1811 0.0445 0.065 Uiso 1 1 calc R . .
C24' C 0.59449(19) 0.0749(3) 0.02569(9) 0.0704(10) Uani 1 1 d . . .
H24D H 0.6036 0.0343 0.0488 0.106 Uiso 1 1 calc R . .
H24E H 0.6443 0.0803 0.0140 0.106 Uiso 1 1 calc R . .
H24F H 0.5547 0.0372 0.0091 0.106 Uiso 1 1 calc R . .
C25' C 0.5499(2) 0.2525(4) -0.00233(9) 0.0967(14) Uani 1 1 d . . .
H25D H 0.5297 0.3248 0.0029 0.145 Uiso 1 1 calc R . .
H25E H 0.5107 0.2143 -0.0191 0.145 Uiso 1 1 calc R . .
H25F H 0.5998 0.2593 -0.0139 0.145 Uiso 1 1 calc R . .
C26' C 0.53081(14) -0.0761(2) 0.19370(6) 0.0327(6) Uani 1 1 d . . .
C27' C 0.54002(14) -0.1807(2) 0.18072(7) 0.0374(6) Uani 1 1 d . . .
C28' C 0.59005(15) -0.2525(2) 0.20114(8) 0.0454(7) Uani 1 1 d . . .
H28B H 0.5963 -0.3240 0.1923 0.054 Uiso 1 1 calc R . .
C29' C 0.63062(18) -0.2216(3) 0.23394(8) 0.0552(8) Uani 1 1 d . . .
H29B H 0.6642 -0.2714 0.2478 0.066 Uiso 1 1 calc R . .
C30' C 0.6220(2) -0.1180(3) 0.24634(8) 0.0611(9) Uani 1 1 d . . .
H30B H 0.6500 -0.0966 0.2690 0.073 Uiso 1 1 calc R . .
C31' C 0.57344(17) -0.0431(2) 0.22676(7) 0.0446(7) Uani 1 1 d . . .
C32' C 0.49597(17) -0.2202(2) 0.14516(8) 0.0556(8) Uani 1 1 d . . .
H32B H 0.4620 -0.1589 0.1350 0.067 Uiso 1 1 calc R . .
C33' C 0.44067(19) -0.3141(3) 0.15166(12) 0.0912(13) Uani 1 1 d . . .
H33D H 0.4053 -0.2935 0.1704 0.137 Uiso 1 1 calc R . .
H33E H 0.4722 -0.3774 0.1602 0.137 Uiso 1 1 calc R . .
H33F H 0.4089 -0.3319 0.1286 0.137 Uiso 1 1 calc R . .
C34' C 0.5514(2) -0.2496(3) 0.11633(8) 0.0715(10) Uani 1 1 d . . .
H34D H 0.5861 -0.1880 0.1123 0.107 Uiso 1 1 calc R . .
H34E H 0.5201 -0.2678 0.0931 0.107 Uiso 1 1 calc R . .
H34F H 0.5838 -0.3121 0.1248 0.107 Uiso 1 1 calc R . .
C35' C 0.5701(2) 0.0723(2) 0.24188(8) 0.0583(8) Uani 1 1 d . . .
H35B H 0.5449 0.1202 0.2220 0.070 Uiso 1 1 calc R . .
C36' C 0.5219(2) 0.0791(3) 0.27480(11) 0.0911(13) Uani 1 1 d . . .
H36D H 0.4674 0.0553 0.2676 0.137 Uiso 1 1 calc R . .
H36E H 0.5213 0.1541 0.2836 0.137 Uiso 1 1 calc R . .
H36F H 0.5457 0.0323 0.2946 0.137 Uiso 1 1 calc R . .
C37' C 0.6516(3) 0.1143(4) 0.25335(13) 0.1228(18) Uani 1 1 d . . .
H37D H 0.6479 0.1884 0.2627 0.184 Uiso 1 1 calc R . .
H37E H 0.6832 0.1142 0.2321 0.184 Uiso 1 1 calc R . .
H37F H 0.6772 0.0679 0.2728 0.184 Uiso 1 1 calc R . .
H10B H -0.1013(16) 0.876(2) 0.0233(8) 0.061(9) Uiso 1 1 d . . .
H10A H -0.1032(14) 0.790(2) 0.0568(6) 0.038(7) Uiso 1 1 d . . .
H13A H -0.1492(13) 1.0164(19) 0.1160(7) 0.032(7) Uiso 1 1 d . . .
H13B H -0.137(3) 1.115(4) 0.0886(13) 0.16(2) Uiso 1 1 d . . .

loop_
_atom_site_aniso_label
_atom_site_aniso_U_11
_atom_site_aniso_U_22
_atom_site_aniso_U_33
_atom_site_aniso_U_23
_atom_site_aniso_U_13
_atom_site_aniso_U_12
Fe1 0.0196(2) 0.0317(2) 0.02374(18) 0.00507(14) 0.00034(13) -0.00410(14)
S1 0.0304(4) 0.0384(4) 0.0302(3) 0.0094(3) -0.0036(3) -0.0026(3)
N1 0.0217(11) 0.0324(11) 0.0280(10) 0.0042(8) -0.0011(8) -0.0039(9)
N2 0.0203(11) 0.0374(12) 0.0293(10) 0.0093(9) -0.0022(8) -0.0046(9)
N3 0.0221(11) 0.0384(12) 0.0262(10) 0.0055(9) 0.0011(8) -0.0005(9)
N4 0.0279(13) 0.0353(12) 0.0318(11) -0.0031(9) 0.0057(9) -0.0069(10)
N5 0.0341(15) 0.0640(17) 0.0609(16) -0.0191(13) 0.0113(12) -0.0148(13)
C1 0.0459(18) 0.0401(17) 0.067(2) -0.0062(14) -0.0011(14) -0.0085(14)
C2 0.0316(15) 0.0327(15) 0.0342(13) 0.0062(11) -0.0065(11) -0.0062(12)
C3 0.0251(14) 0.0364(15) 0.0356(14) 0.0136(11) -0.0047(11) -0.0065(11)
C4 0.0325(16) 0.0445(17) 0.0510(17) 0.0151(13) -0.0046(13) -0.0142(13)
C5 0.0249(16) 0.069(2) 0.0561(18) 0.0198(16) 0.0019(13) -0.0151(15)
C6 0.0245(15) 0.072(2) 0.0400(15) 0.0150(14) 0.0049(11) -0.0079(14)
C7 0.0239(14) 0.0511(17) 0.0288(13) 0.0143(12) 0.0020(10) -0.0011(12)
C8 0.0244(15) 0.0513(17) 0.0297(13) 0.0086(12) 0.0052(10) 0.0040(12)
C9 0.0327(17) 0.081(2) 0.0425(16) -0.0049(15) 0.0119(12) 0.0027(15)
C10 0.0425(19) 0.051(2) 0.0485(18) 0.0011(15) -0.0191(14) -0.0008(15)
C11 0.030(3) 0.063(4) 0.051(5) 0.009(3) -0.009(3) -0.004(2)
C12 0.038(3) 0.065(4) 0.046(3) 0.015(2) 0.0003(19) 0.006(2)
C11A 0.034(6) 0.054(7) 0.031(7) 0.012(5) -0.007(5) -0.009(5)
C12A 0.014(5) 0.051(9) 0.038(7) 0.002(5) -0.006(4) 0.008(5)
C13 0.047(2) 0.094(3) 0.0438(19) -0.0083(18) -0.0126(15) 0.0294(19)
C14 0.0255(14) 0.0299(14) 0.0334(13) -0.0029(10) -0.0013(10) -0.0052(11)
C15 0.0313(15) 0.0282(14) 0.0429(15) -0.0016(11) -0.0016(11) -0.0012(11)
C16 0.0311(17) 0.0398(17) 0.0624(19) -0.0032(14) -0.0020(13) 0.0025(12)
C17 0.0317(17) 0.0483(18) 0.071(2) -0.0084(15) 0.0134(15) -0.0002(13)
C18 0.0437(19) 0.0564(19) 0.0458(17) -0.0038(14) 0.0129(14) -0.0067(15)
C19 0.0312(16) 0.0458(16) 0.0351(14) -0.0026(12) 0.0018(11) -0.0040(12)
C20 0.0395(17) 0.0406(16) 0.0424(15) 0.0081(12) -0.0022(12) 0.0075(13)
C21 0.074(3) 0.156(4) 0.049(2) 0.012(2) -0.0159(18) 0.007(3)
C22 0.134(4) 0.057(2) 0.082(3) 0.0170(19) 0.036(2) -0.008(2)
C23 0.0378(18) 0.099(3) 0.0337(15) 0.0136(16) 0.0039(12) 0.0022(17)
C24 0.058(2) 0.124(3) 0.087(3) 0.069(3) 0.0140(19) 0.017(2)
C25 0.077(3) 0.225(6) 0.045(2) -0.032(3) -0.0149(19) 0.006(3)
C26 0.0261(14) 0.0414(16) 0.0255(12) -0.0027(11) 0.0038(10) 0.0027(11)
C27 0.0319(16) 0.0403(16) 0.0393(14) 0.0030(12) 0.0046(11) 0.0028(12)
C28 0.0435(18) 0.0413(17) 0.0484(17) -0.0034(13) 0.0041(13) -0.0013(13)
C29 0.054(2) 0.055(2) 0.0447(17) -0.0137(15) -0.0019(14) -0.0070(16)
C30 0.0530(19) 0.062(2) 0.0337(15) -0.0036(14) -0.0103(13) -0.0035(16)
C31 0.0433(17) 0.0445(17) 0.0302(14) -0.0019(12) 0.0009(12) 0.0017(13)
C32 0.054(2) 0.0435(18) 0.0595(19) 0.0142(15) -0.0185(15) -0.0053(15)
C33 0.062(2) 0.089(3) 0.114(3) 0.039(2) -0.005(2) 0.024(2)
C34 0.102(3) 0.056(2) 0.0450(18) 0.0128(16) -0.0083(17) -0.0032(19)
C35 0.067(2) 0.0497(18) 0.0330(15) 0.0071(13) -0.0122(14) -0.0056(15)
C36 0.079(3) 0.078(3) 0.070(2) 0.0178(19) 0.0154(19) -0.013(2)
C37 0.100(3) 0.088(3) 0.099(3) 0.048(2) 0.029(2) 0.035(2)
Fe1' 0.0192(2) 0.0311(2) 0.02481(18) -0.00483(14) 0.00140(13) 0.00251(14)
S1' 0.0264(4) 0.0370(4) 0.0312(3) -0.0093(3) -0.0012(2) 0.0017(3)
N1' 0.0226(11) 0.0312(11) 0.0256(10) -0.0050(8) -0.0007(8) 0.0017(9)
N2' 0.0209(11) 0.0352(12) 0.0268(10) -0.0086(9) 0.0000(8) 0.0027(9)
N3' 0.0238(12) 0.0358(12) 0.0300(11) -0.0046(9) 0.0019(8) 0.0003(9)
N4' 0.0230(13) 0.0388(13) 0.0352(11) 0.0015(9) 0.0054(9) 0.0038(10)
N5' 0.0307(15) 0.0627(17) 0.0656(16) 0.0133(13) 0.0086(12) 0.0137(12)
C1' 0.0466(18) 0.0382(17) 0.067(2) 0.0059(14) 0.0028(14) 0.0090(14)
C2' 0.0287(15) 0.0333(14) 0.0315(13) -0.0058(11) -0.0065(10) 0.0049(11)
C3' 0.0244(14) 0.0365(15) 0.0298(13) -0.0099(11) -0.0045(10) 0.0061(11)
C4' 0.0305(16) 0.0410(16) 0.0437(15) -0.0131(12) -0.0048(12) 0.0121(12)
C5' 0.0218(15) 0.060(2) 0.0522(17) -0.0172(15) 0.0037(12) 0.0117(13)
C6' 0.0233(15) 0.0586(19) 0.0394(15) -0.0118(13) 0.0055(11) 0.0030(13)
C7' 0.0222(14) 0.0474(16) 0.0299(13) -0.0123(11) 0.0017(10) -0.0011(12)
C8' 0.0272(15) 0.0433(16) 0.0322(13) -0.0055(11) 0.0041(11) -0.0015(12)
C9' 0.0376(17) 0.065(2) 0.0551(18) 0.0074(15) 0.0152(13) -0.0069(15)
C10' 0.0387(17) 0.0402(16) 0.0384(15) -0.0075(12) -0.0092(12) 0.0039(12)
C11' 0.0276(16) 0.060(2) 0.0624(19) -0.0170(15) -0.0130(13) 0.0090(14)
C12' 0.0313(16) 0.069(2) 0.0408(16) -0.0108(14) -0.0034(12) -0.0061(14)
C13' 0.0367(17) 0.0522(18) 0.0443(16) -0.0028(13) -0.0057(12) -0.0084(13)
C14' 0.0245(14) 0.0342(14) 0.0342(13) 0.0034(11) 0.0029(10) 0.0020(11)
C15' 0.0322(15) 0.0296(14) 0.0387(14) 0.0050(11) -0.0017(11) -0.0022(11)
C16' 0.0320(17) 0.0491(18) 0.0546(18) 0.0060(14) -0.0014(13) -0.0061(13)
C17' 0.0340(18) 0.064(2) 0.069(2) 0.0131(17) 0.0139(15) -0.0044(15)
C18' 0.0397(19) 0.079(2) 0.0457(17) 0.0051(16) 0.0167(14) 0.0024(16)
C19' 0.0311(16) 0.0562(18) 0.0349(14) 0.0009(12) 0.0030(11) 0.0036(13)
C20' 0.0399(17) 0.0472(17) 0.0370(15) -0.0051(12) -0.0045(12) -0.0136(13)
C21' 0.121(4) 0.233(6) 0.040(2) -0.009(3) -0.024(2) 0.060(4)
C22' 0.203(5) 0.050(2) 0.087(3) -0.010(2) 0.065(3) 0.005(3)
C23' 0.0372(17) 0.096(3) 0.0300(14) -0.0089(15) 0.0039(12) -0.0017(16)
C24' 0.052(2) 0.103(3) 0.056(2) -0.0367(19) 0.0074(15) -0.0078(19)
C25' 0.074(3) 0.173(4) 0.0396(19) 0.012(2) -0.0135(17) 0.009(3)
C26' 0.0279(14) 0.0372(15) 0.0337(13) 0.0023(11) 0.0069(11) -0.0026(11)
C27' 0.0278(15) 0.0412(16) 0.0425(15) 0.0002(12) 0.0001(11) -0.0011(12)
C28' 0.0418(18) 0.0387(16) 0.0555(18) 0.0001(13) 0.0033(13) 0.0037(13)
C29' 0.061(2) 0.053(2) 0.0495(18) 0.0120(15) -0.0070(15) 0.0123(16)
C30' 0.079(2) 0.060(2) 0.0398(17) 0.0006(15) -0.0181(15) 0.0083(18)
C31' 0.0546(19) 0.0465(17) 0.0313(14) 0.0013(12) -0.0035(13) 0.0027(14)
C32' 0.051(2) 0.0408(17) 0.069(2) -0.0159(15) -0.0255(15) 0.0129(14)
C33' 0.048(2) 0.085(3) 0.138(4) -0.054(3) -0.003(2) -0.014(2)
C34' 0.106(3) 0.060(2) 0.0459(18) -0.0105(16) -0.0121(18) 0.003(2)
C35' 0.085(2) 0.0481(19) 0.0378(16) -0.0106(14) -0.0167(15) 0.0116(17)
C36' 0.106(3) 0.071(3) 0.100(3) -0.019(2) 0.030(2) 0.020(2)
C37' 0.128(4) 0.094(3) 0.149(4) -0.070(3) 0.025(3) -0.038(3)

loop_
_atom_type_symbol
_atom_type_description
_atom_type_scat_dispersion_real
_atom_type_scat_dispersion_imag
_atom_type_scat_source
C C 0.0033 0.0016 'International Tables Vol C Tables 4.2.6.8 and 6.1.1.4'
H H 0.0000 0.0000 'International Tables Vol C Tables 4.2.6.8 and 6.1.1.4'
N N 0.0061 0.0033 'International Tables Vol C Tables 4.2.6.8 and 6.1.1.4'
S S 0.1246 0.1234 'International Tables Vol C Tables 4.2.6.8 and 6.1.1.4'
Fe Fe 0.3463 0.8444 'International Tables Vol C Tables 4.2.6.8 and 6.1.1.4'

loop_
_geom_angle_atom_site_label_1
_geom_angle_atom_site_label_2
_geom_angle_atom_site_label_3
_geom_angle
N4 Fe1 N2 161.84(9)
N4 Fe1 N1 97.23(8)
N2 Fe1 N1 80.36(8)
N4 Fe1 N3 95.61(8)
N2 Fe1 N3 80.46(8)
N1 Fe1 N3 154.16(8)
N4 Fe1 S1 104.20(7)
N2 Fe1 S1 93.94(6)
N1 Fe1 S1 98.94(6)
N3 Fe1 S1 99.51(6)
C13 S1 C10 92.49(16)
C13 S1 Fe1 112.21(12)
C10 S1 Fe1 110.27(10)
C2 N1 C14 118.41(19)
C2 N1 Fe1 115.62(15)
C14 N1 Fe1 125.79(14)
C3 N2 C7 121.8(2)
C3 N2 Fe1 119.24(16)
C7 N2 Fe1 118.48(16)
C8 N3 C26 118.13(19)
C8 N3 Fe1 115.45(16)
C26 N3 Fe1 126.11(14)
N5 N4 Fe1 173.3(2)
N1 C2 C3 112.7(2)
N1 C2 C1 124.6(2)
C3 C2 C1 122.7(2)
N2 C3 C4 119.1(2)
N2 C3 C2 110.6(2)
C4 C3 C2 130.3(2)
C5 C4 C3 119.0(3)
C4 C5 C6 121.9(2)
C7 C6 C5 118.4(3)
N2 C7 C6 119.6(2)
N2 C7 C8 110.3(2)
C6 C7 C8 130.1(2)
N3 C8 C7 113.3(2)
N3 C8 C9 124.7(2)
C7 C8 C9 122.0(2)
C11A C10 C11 31.1(4)
C11A C10 S1 112.7(5)
C11 C10 S1 103.2(3)
C12 C11 C10 106.4(4)
C13 C12 C11 102.0(4)
C10 C11A C12A 97.6(8)
C11A C12A C13 101.4(8)
C12 C13 C12A 36.5(4)
C12 C13 S1 108.8(3)
C12A C13 S1 98.3(4)
C15 C14 C19 120.5(2)
C15 C14 N1 118.4(2)
C19 C14 N1 121.0(2)
C16 C15 C14 118.3(2)
C16 C15 C20 119.1(2)
C14 C15 C20 122.5(2)
C17 C16 C15 121.4(3)
C18 C17 C16 119.6(3)
C17 C18 C19 121.8(3)
C18 C19 C14 118.3(2)
C18 C19 C23 119.0(2)
C14 C19 C23 122.7(2)
C21 C20 C22 107.6(3)
C21 C20 C15 112.5(2)
C22 C20 C15 110.8(2)
C19 C23 C24 110.8(3)
C19 C23 C25 111.8(3)
C24 C23 C25 111.1(3)
C27 C26 C31 120.4(2)
C27 C26 N3 121.6(2)
C31 C26 N3 118.0(2)
C26 C27 C28 118.7(2)
C26 C27 C32 121.4(2)
C28 C27 C32 119.8(2)
C29 C28 C27 121.6(3)
C28 C29 C30 119.0(3)
C29 C30 C31 122.2(3)
C30 C31 C26 118.0(2)
C30 C31 C35 118.6(2)
C26 C31 C35 123.3(2)
C27 C32 C33 111.8(3)
C27 C32 C34 111.8(2)
C33 C32 C34 110.4(3)
C31 C35 C36 112.4(3)
C31 C35 C37 111.1(3)
C36 C35 C37 109.9(3)
N4' Fe1' N2' 162.46(9)
N4' Fe1' N1' 97.02(8)
N2' Fe1' N1' 80.50(8)
N4' Fe1' N3' 95.94(8)
N2' Fe1' N3' 80.39(8)
N1' Fe1' N3' 154.07(8)
N4' Fe1' S1' 103.69(7)
N2' Fe1' S1' 93.85(6)
N1' Fe1' S1' 97.67(6)
N3' Fe1' S1' 100.95(6)
C13' S1' C10' 92.60(12)
C13' S1' Fe1' 112.96(9)
C10' S1' Fe1' 109.18(8)
C2' N1' C14' 118.5(2)
C2' N1' Fe1' 115.70(15)
C14' N1' Fe1' 125.54(15)
C3' N2' C7' 122.25(19)
C3' N2' Fe1' 119.12(15)
C7' N2' Fe1' 118.19(16)
C8' N3' C26' 118.21(19)
C8' N3' Fe1' 115.30(16)
C26' N3' Fe1' 126.18(14)
N5' N4' Fe1' 174.1(2)
N1' C2' C3' 112.9(2)
N1' C2' C1' 123.8(2)
C3' C2' C1' 123.3(2)
N2' C3' C4' 119.0(2)
N2' C3' C2' 110.49(19)
C4' C3' C2' 130.5(2)
C5' C4' C3' 119.0(2)
C6' C5' C4' 121.7(2)
C5' C6' C7' 118.9(2)
N2' C7' C6' 119.1(2)
N2' C7' C8' 110.8(2)
C6' C7' C8' 130.0(2)
N3' C8' C7' 113.0(2)
N3' C8' C9' 124.3(2)
C7' C8' C9' 122.7(2)
C11' C10' S1' 106.55(19)
C12' C11' C10' 106.7(2)
C11' C12' C13' 105.2(2)
C12' C13' S1' 105.97(19)
C15' C14' C19' 120.6(2)
C15' C14' N1' 118.2(2)
C19' C14' N1' 121.2(2)
C16' C15' C14' 118.4(2)
C16' C15' C20' 119.0(2)
C14' C15' C20' 122.6(2)
C17' C16' C15' 121.4(3)
C18' C17' C16' 119.5(3)
C17' C18' C19' 122.2(3)
C18' C19' C14' 118.0(2)
C18' C19' C23' 119.4(2)
C14' C19' C23' 122.6(2)
C22' C20' C21' 108.5(3)
C22' C20' C15' 112.3(2)
C21' C20' C15' 111.3(2)
C19' C23' C24' 110.7(2)
C19' C23' C25' 112.6(3)
C24' C23' C25' 109.8(3)
C27' C26' C31' 119.7(2)
C27' C26' N3' 121.1(2)
C31' C26' N3' 119.1(2)
C26' C27' C28' 119.5(2)
C26' C27' C32' 121.9(2)
C28' C27' C32' 118.6(2)
C29' C28' C27' 121.1(3)
C30' C29' C28' 119.1(3)
C29' C30' C31' 121.9(3)
C30' C31' C26' 118.7(3)
C30' C31' C35' 118.3(2)
C26' C31' C35' 123.0(2)
C34' C32' C27' 112.5(2)
C34' C32' C33' 110.7(3)
C27' C32' C33' 112.0(3)
C37' C35' C36' 108.0(3)
C37' C35' C31' 111.1(3)
C36' C35' C31' 112.1(3)

loop_
_geom_bond_atom_site_label_1
_geom_bond_atom_site_label_2
_geom_bond_distance
Fe1 N4 1.797(2)
Fe1 N2 1.8373(18)
Fe1 N1 1.9329(19)
Fe1 N3 1.9349(19)
Fe1 S1 2.3825(7)
S1 C13 1.817(3)
S1 C10 1.841(3)
N1 C2 1.351(3)
N1 C14 1.446(3)
N2 C3 1.370(3)
N2 C7 1.379(3)
N3 C8 1.335(3)
N3 C26 1.457(3)
N4 N5 1.117(3)
C1 C2 1.503(4)
C2 C3 1.430(3)
C3 C4 1.398(3)
C4 C5 1.378(4)
C5 C6 1.388(4)
C6 C7 1.391(3)
C7 C8 1.431(4)
C8 C9 1.506(3)
C10 C11A 1.419(10)
C10 C11 1.588(6)
C11 C12 1.511(9)
C12 C13 1.473(5)
C11A C12A 1.522(18)
C12A C13 1.806(12)
C14 C15 1.407(3)
C14 C19 1.408(3)
C15 C16 1.393(3)
C15 C20 1.518(3)
C16 C17 1.382(4)
C17 C18 1.366(4)
C18 C19 1.392(3)
C19 C23 1.505(4)
C20 C21 1.511(4)
C20 C22 1.511(4)
C23 C24 1.528(5)
C23 C25 1.545(5)
C26 C27 1.394(3)
C26 C31 1.408(3)
C27 C28 1.394(4)
C27 C32 1.512(4)
C28 C29 1.371(4)
C29 C30 1.373(4)
C30 C31 1.390(4)
C31 C35 1.517(4)
C32 C33 1.520(4)
C32 C34 1.527(4)
C35 C36 1.521(4)
C35 C37 1.521(4)
Fe1' N4' 1.799(2)
Fe1' N2' 1.8408(18)
Fe1' N1' 1.9263(19)
Fe1' N3' 1.9312(19)
Fe1' S1' 2.3817(7)
S1' C13' 1.833(3)
S1' C10' 1.838(3)
N1' C2' 1.352(3)
N1' C14' 1.443(3)
N2' C3' 1.372(3)
N2' C7' 1.378(3)
N3' C8' 1.348(3)
N3' C26' 1.448(3)
N4' N5' 1.111(3)
C1' C2' 1.499(3)
C2' C3' 1.428(3)
C3' C4' 1.394(3)
C4' C5' 1.390(4)
C5' C6' 1.380(4)
C6' C7' 1.397(3)
C7' C8' 1.419(4)
C8' C9' 1.506(3)
C10' C11' 1.534(4)
C11' C12' 1.496(4)
C12' C13' 1.521(4)
C14' C15' 1.406(3)
C14' C19' 1.406(3)
C15' C16' 1.393(3)
C15' C20' 1.515(3)
C16' C17' 1.375(4)
C17' C18' 1.367(4)
C18' C19' 1.390(4)
C19' C23' 1.512(4)
C20' C22' 1.483(4)
C20' C21' 1.506(4)
C23' C24' 1.532(4)
C23' C25' 1.532(4)
C26' C27' 1.389(4)
C26' C31' 1.405(3)
C27' C28' 1.393(4)
C27' C32' 1.514(4)
C28' C29' 1.375(4)
C29' C30' 1.369(4)
C30' C31' 1.389(4)
C31' C35' 1.531(4)
C32' C34' 1.513(4)
C32' C33' 1.521(5)
C35' C37' 1.497(5)
C35' C36' 1.511(4)
